data_7243356
loop_
_publ_author_name
'Teri, Gele'
'Li, Na'
'Bai, Sagala'
'E., Namila'
'Baiyin, Menghe'

_publ_section_title
;
 Synthesis, crystal structure, photocatalysis, photocurrent response:
 one-dimensional K2HgSnSe4 and three-dimensional Na6Cu8Sn3Se13
;
_journal_issue 35
_journal_name_full CrystEngComm
_journal_page_first 6079
_journal_page_last 6085
_journal_paper_doi 10.1039/D1CE00821H
_journal_volume 23
_journal_year 2021
_chemical_formula_moiety '0.5(Hg2 K4 Se8 Sn2)'
_chemical_formula_sum 'Hg K2 Se4 Sn'
_chemical_formula_weight 713.32
_space_group_crystal_system tetragonal
_space_group_IT_number 140
_space_group_name_Hall '-I 4 2c'
_space_group_name_H-M_alt 'I 4/m c m'
_atom_sites_solution_primary direct
_atom_sites_solution_secondary difmap
_audit_creation_date 2020-11-19
_audit_creation_method
;
  Olex2 1.2
  (compiled Apr 23 2013 17:54:37, GUI svn.r4466)
;
_audit_update_record
;
2021-04-12 deposited with the CCDC.	2021-07-21 downloaded from the CCDC.
;
_cell_angle_alpha 90.00
_cell_angle_beta 90.00
_cell_angle_gamma 90.00
_cell_formula_units_Z 2
_cell_length_a 8.0531(5)
_cell_length_b 8.0531(5)
_cell_length_c 6.9501(8)
_cell_measurement_reflns_used 293
_cell_measurement_temperature 292.22(10)
_cell_measurement_theta_max 28.0010
_cell_measurement_theta_min 3.8560
_cell_volume 450.73(7)
_computing_cell_refinement 'CrysAlisPro 1.171.40.84a (Rigaku OD, 2020)'
_computing_data_collection 'CrysAlisPro 1.171.40.84a (Rigaku OD, 2020)'
_computing_data_reduction 'CrysAlisPro 1.171.40.84a (Rigaku OD, 2020)'
_computing_molecular_graphics
;
O. V. Dolomanov, L. J. Bourhis, R. J. Gildea, J. A. K. Howard and H. Puschmann,
OLEX2: a complete structure solution, refinement and analysis program.
J. Appl. Cryst. (2009). 42, 339-341.
;
_computing_publication_material
;
O. V. Dolomanov, L. J. Bourhis, R. J. Gildea, J. A. K. Howard and H. Puschmann,
OLEX2: a complete structure solution, refinement and analysis program.
J. Appl. Cryst. (2009). 42, 339-341.
;
_computing_structure_refinement
;
XL, G.M. Sheldrick, Acta Cryst.
(2008). A64, 112-122
;
_computing_structure_solution
;
XS, G.M. Sheldrick, Acta Cryst.
(2008). A64, 112-122
;
_diffrn_ambient_environment air
_diffrn_ambient_temperature 292.22(10)
_diffrn_detector 'CCD plate'
_diffrn_detector_area_resol_mean 16.0793
_diffrn_detector_type Eos
_diffrn_measured_fraction_theta_full 1.0000
_diffrn_measured_fraction_theta_max 0.9130
_diffrn_measurement_details
;
List of Runs (angles in degrees, time in seconds):

  # Type    Start    End  Width  t~exp~   \w     \q     \k     \f   Frames
#--------------------------------------------------------------------------
  1  \w    -60.00 -21.00   1.00    1.31    --  -18.95 -30.00 134.00   39
  2  \w     39.00  94.00   1.00    1.31    --   18.88 178.00 -30.00   55
  3  \w     41.00  78.00   1.00    1.31    --   18.88 178.00  60.00   37
;
_diffrn_measurement_device 'four-circle diffractometer'
_diffrn_measurement_device_type 'SuperNova, Dual, Cu at home/near, Eos'
_diffrn_measurement_method '\w scans'
_diffrn_orient_matrix_type 'CrysAlisPro convention (1999,Acta A55,543-557)'
_diffrn_orient_matrix_UB_11 -0.0832831000
_diffrn_orient_matrix_UB_12 -0.0278580000
_diffrn_orient_matrix_UB_13 -0.0081173000
_diffrn_orient_matrix_UB_21 0.0136110000
_diffrn_orient_matrix_UB_22 -0.0192446000
_diffrn_orient_matrix_UB_23 -0.0982958000
_diffrn_orient_matrix_UB_31 0.0252277000
_diffrn_orient_matrix_UB_32 -0.0813395000
_diffrn_orient_matrix_UB_33 0.0260955000
_diffrn_radiation_monochromator mirror
_diffrn_radiation_probe x-ray
_diffrn_radiation_type 'Mo K\a'
_diffrn_radiation_wavelength 0.71073
_diffrn_reflns_av_R_equivalents 0.0686
_diffrn_reflns_av_unetI/netI 0.0579
_diffrn_reflns_limit_h_max 9
_diffrn_reflns_limit_h_min -9
_diffrn_reflns_limit_k_max 6
_diffrn_reflns_limit_k_min -8
_diffrn_reflns_limit_l_max 8
_diffrn_reflns_limit_l_min -4
_diffrn_reflns_number 439
_diffrn_reflns_theta_full 25.60
_diffrn_reflns_theta_max 25.61
_diffrn_reflns_theta_min 3.58
_diffrn_source 'micro-focus sealed X-ray tube'
_diffrn_source_type 'SuperNova (Mo) X-ray Source'
_exptl_absorpt_coefficient_mu 36.763
_exptl_absorpt_correction_T_max 1.00000
_exptl_absorpt_correction_T_min 0.01418
_exptl_absorpt_correction_type multi-scan
_exptl_absorpt_process_details
;
CrysAlisPro 1.171.40.84a (Rigaku Oxford Diffraction, 2020)
Empirical absorption correction using spherical harmonics,
implemented in SCALE3 ABSPACK scaling algorithm.
;
_exptl_crystal_colour orange
_exptl_crystal_density_diffrn 5.256
_exptl_crystal_density_method 'not measured'
_exptl_crystal_description block
_exptl_crystal_F_000 608
_exptl_crystal_size_max 0.26
_exptl_crystal_size_mid 0.16
_exptl_crystal_size_min 0.05
_refine_diff_density_max 4.067
_refine_diff_density_min -5.803
_refine_diff_density_rms 0.850
_refine_ls_extinction_method none
_refine_ls_goodness_of_fit_ref 1.330
_refine_ls_matrix_type full
_refine_ls_number_parameters 11
_refine_ls_number_reflns 130
_refine_ls_number_restraints 6
_refine_ls_restrained_S_all 1.298
_refine_ls_R_factor_all 0.0976
_refine_ls_R_factor_gt 0.0960
_refine_ls_shift/su_max 0.000
_refine_ls_shift/su_mean 0.000
_refine_ls_structure_factor_coef Fsqd
_refine_ls_weighting_details 'calc w=1/[\s^2^(Fo^2^)+(0.0928P)^2^+266.7308P] where P=(Fo^2^+2Fc^2^)/3'
_refine_ls_weighting_scheme calc
_refine_ls_wR_factor_gt 0.2515
_refine_ls_wR_factor_ref 0.2524
_reflns_number_gt 124
_reflns_number_total 130
_reflns_threshold_expression >2sigma(I)
_cod_data_source_file d1ce00821h2.cif
_cod_data_source_block exp_4
_cod_depositor_comments 'Adding full bibliography for 7243356--7243357.cif.'
_cod_database_code 7243356
_reflns_odcompleteness_completeness 100.00
_reflns_odcompleteness_iscentric 1
_reflns_odcompleteness_theta 26.32
_olex2_refinement_description
;
1. Uiso/Uaniso restraints and constraints
Hg1 \\sim Sn1: within 1.7A with sigma of 0.005 and sigma for terminal atoms of 0.005
2. Others
 Fixed Sof: Hg1(0.0625) Sn1(0.0625)
;
_oxdiff_exptl_absorpt_empirical_details
;
Empirical correction (ABSPACK) includes:
- Absorption correction using spherical harmonics
- Frame scaling
;
_oxdiff_exptl_absorpt_empirical_full_max 10.714
_oxdiff_exptl_absorpt_empirical_full_min 0.258

loop_
_space_group_symop_id
_space_group_symop_operation_xyz
1 'x, y, z'
2 '-x, -y, z'
3 '-y, x, z'
4 'y, -x, z'
5 '-x, y, -z+1/2'
6 'x, -y, -z+1/2'
7 'y, x, -z+1/2'
8 '-y, -x, -z+1/2'
9 'x+1/2, y+1/2, z+1/2'
10 '-x+1/2, -y+1/2, z+1/2'
11 '-y+1/2, x+1/2, z+1/2'
12 'y+1/2, -x+1/2, z+1/2'
13 '-x+1/2, y+1/2, -z+1'
14 'x+1/2, -y+1/2, -z+1'
15 'y+1/2, x+1/2, -z+1'
16 '-y+1/2, -x+1/2, -z+1'
17 '-x, -y, -z'
18 'x, y, -z'
19 'y, -x, -z'
20 '-y, x, -z'
21 'x, -y, z-1/2'
22 '-x, y, z-1/2'
23 '-y, -x, z-1/2'
24 'y, x, z-1/2'
25 '-x+1/2, -y+1/2, -z+1/2'
26 'x+1/2, y+1/2, -z+1/2'
27 'y+1/2, -x+1/2, -z+1/2'
28 '-y+1/2, x+1/2, -z+1/2'
29 'x+1/2, -y+1/2, z'
30 '-x+1/2, y+1/2, z'
31 '-y+1/2, -x+1/2, z'
32 'y+1/2, x+1/2, z'

loop_
_atom_site_label
_atom_site_type_symbol
_atom_site_fract_x
_atom_site_fract_y
_atom_site_fract_z
_atom_site_U_iso_or_equiv
_atom_site_adp_type
_atom_site_occupancy
_atom_site_symmetry_multiplicity
_atom_site_calc_flag
_atom_site_refinement_flags
_atom_site_disorder_assembly
_atom_site_disorder_group
Se1 Se 0.3278(5) 0.8278(5) 0.5000 0.0188(18) Uani 1 4 d S . .
K1 K 0.0000 1.0000 0.2500 0.032(5) Uani 1 8 d S . .
Hg1 Hg 0.5000 1.0000 0.2500 0.0199(19) Uani 0.50 8 d SPU . 1
Sn1 Sn 0.5000 1.0000 0.2500 0.020(2) Uani 0.50 8 d SPU . 2

loop_
_atom_site_aniso_label
_atom_site_aniso_U_11
_atom_site_aniso_U_22
_atom_site_aniso_U_33
_atom_site_aniso_U_23
_atom_site_aniso_U_13
_atom_site_aniso_U_12
Se1 0.013(2) 0.013(2) 0.030(4) 0.000 0.000 -0.004(3)
K1 0.031(7) 0.031(7) 0.033(12) 0.000 0.000 0.000
Hg1 0.027(2) 0.027(2) 0.005(3) 0.000 0.000 0.000
Sn1 0.027(3) 0.027(3) 0.005(4) 0.000 0.000 0.000

loop_
_atom_type_symbol
_atom_type_description
_atom_type_scat_dispersion_real
_atom_type_scat_dispersion_imag
_atom_type_scat_source
K K 0.2009 0.2494 'International Tables Vol C Tables 4.2.6.8 and 6.1.1.4'
Se Se -0.0929 2.2259 'International Tables Vol C Tables 4.2.6.8 and 6.1.1.4'
Sn Sn -0.6537 1.4246 'International Tables Vol C Tables 4.2.6.8 and 6.1.1.4'
Hg Hg -2.3894 9.2266 'International Tables Vol C Tables 4.2.6.8 and 6.1.1.4'

loop_
_geom_angle_atom_site_label_1
_geom_angle_atom_site_label_2
_geom_angle_atom_site_label_3
_geom_angle
_geom_angle_site_symmetry_1
_geom_angle_site_symmetry_3
_geom_angle_publ_flag
K1 Se1 K1 150.2(2) 9_545 . ?
K1 Se1 K1 111.17(8) 25_565 . ?
K1 Se1 K1 60.46(3) 25_565 9_545 ?
K1 Se1 K1 60.46(3) . 17_576 ?
K1 Se1 K1 111.17(8) 9_545 17_576 ?
K1 Se1 K1 150.2(2) 25_565 17_576 ?
Hg1 Se1 K1 121.74(9) . 17_576 ?
Hg1 Se1 K1 121.74(9) . 9_545 ?
Hg1 Se1 K1 81.86(3) 17_676 9_545 ?
Hg1 Se1 K1 81.86(3) . . ?
Hg1 Se1 K1 81.86(3) . 25_565 ?
Hg1 Se1 K1 121.74(9) 17_676 . ?
Hg1 Se1 K1 81.86(3) 17_676 17_576 ?
Hg1 Se1 K1 121.74(9) 17_676 25_565 ?
Hg1 Se1 Hg1 83.09(18) . 17_676 ?
Hg1 Se1 Sn1 83.09(18) . 17_676 ?
Sn1 Se1 K1 81.86(3) 17_676 17_576 ?
Sn1 Se1 K1 121.74(9) . 17_576 ?
Sn1 Se1 K1 121.74(9) . 9_545 ?
Sn1 Se1 K1 81.86(3) 17_676 9_545 ?
Sn1 Se1 K1 81.86(3) . 25_565 ?
Sn1 Se1 K1 121.74(9) 17_676 25_565 ?
Sn1 Se1 K1 81.86(3) . . ?
Sn1 Se1 K1 121.74(9) 17_676 . ?
Sn1 Se1 Hg1 0.0 . . ?
Sn1 Se1 Hg1 0.0 17_676 17_676 ?
Sn1 Se1 Hg1 83.09(18) . 17_676 ?
Sn1 Se1 Sn1 83.09(18) . 17_676 ?
Se1 K1 Se1 68.83(8) . 25_565 ?
Se1 K1 Se1 132.63(18) 3_665 25_565 ?
Se1 K1 Se1 119.54(3) 9_454 25_565 ?
Se1 K1 Se1 75.318(14) 11_554 25_565 ?
Se1 K1 Se1 80.20(16) 3_665 9_454 ?
Se1 K1 Se1 75.318(14) 27_465 25_565 ?
Se1 K1 Se1 150.2(2) 17_576 25_565 ?
Se1 K1 Se1 119.54(3) 3_665 19_466 ?
Se1 K1 Se1 132.63(18) 9_454 19_466 ?
Se1 K1 Se1 80.19(16) 25_565 19_466 ?
Se1 K1 Se1 75.318(14) . 19_466 ?
Se1 K1 Se1 150.2(2) 27_465 19_466 ?
Se1 K1 Se1 75.318(14) 17_576 19_466 ?
Se1 K1 Se1 68.83(8) 11_554 19_466 ?
Se1 K1 Se1 119.54(3) 17_576 . ?
Se1 K1 Se1 132.63(18) 11_554 . ?
Se1 K1 Se1 68.83(8) 27_465 3_665 ?
Se1 K1 Se1 80.19(16) 27_465 . ?
Se1 K1 Se1 132.63(18) 27_465 17_576 ?
Se1 K1 Se1 119.54(3) 27_465 11_554 ?
Se1 K1 Se1 80.20(16) 17_576 11_554 ?
Se1 K1 Se1 68.83(8) 17_576 9_454 ?
Se1 K1 Se1 75.318(14) 11_554 9_454 ?
Se1 K1 Se1 150.2(2) . 9_454 ?
Se1 K1 Se1 75.318(14) 27_465 9_454 ?
Se1 K1 Se1 75.318(14) 17_576 3_665 ?
Se1 K1 Se1 150.2(2) 11_554 3_665 ?
Se1 K1 Se1 75.318(14) . 3_665 ?
Se1 K1 K1 120.228(16) . 17_575 ?
Se1 K1 K1 59.772(16) 11_554 17_575 ?
Se1 K1 K1 120.228(16) 17_576 17_575 ?
Se1 K1 K1 59.771(16) 27_465 17_575 ?
Se1 K1 K1 59.772(16) 25_565 17_575 ?
Se1 K1 K1 120.228(16) 19_466 17_575 ?
Se1 K1 K1 59.772(16) 9_454 17_575 ?
Se1 K1 K1 120.228(16) 3_665 17_575 ?
Se1 K1 K1 59.772(16) . 17_576 ?
Se1 K1 K1 120.229(16) 11_554 17_576 ?
Se1 K1 K1 120.228(16) 27_465 17_576 ?
Se1 K1 K1 59.771(16) 17_576 17_576 ?
Se1 K1 K1 59.772(16) 19_466 17_576 ?
Se1 K1 K1 120.228(16) 25_565 17_576 ?
Se1 K1 K1 120.228(16) 9_454 17_576 ?
Se1 K1 K1 59.772(16) 3_665 17_576 ?
Se1 K1 Hg1 66.31(9) . 25_565 ?
Se1 K1 Hg1 66.31(9) 11_554 25_565 ?
Se1 K1 Hg1 113.69(9) 27_465 25_565 ?
Se1 K1 Hg1 113.69(9) 17_576 25_565 ?
Se1 K1 Hg1 40.10(8) 25_565 25_565 ?
Se1 K1 Hg1 40.10(8) 19_466 25_565 ?
Se1 K1 Hg1 139.90(8) 3_665 25_565 ?
Se1 K1 Hg1 139.90(8) 9_454 25_565 ?
Se1 K1 Sn1 66.31(9) . 25_565 ?
Se1 K1 Sn1 139.90(8) 3_665 25_565 ?
Se1 K1 Sn1 113.69(9) 17_576 25_565 ?
Se1 K1 Sn1 66.31(9) 11_554 25_565 ?
Se1 K1 Sn1 40.10(8) 19_466 25_565 ?
Se1 K1 Sn1 113.69(9) 27_465 25_565 ?
Se1 K1 Sn1 139.90(8) 9_454 25_565 ?
Se1 K1 Sn1 40.10(8) 25_565 25_565 ?
K1 K1 K1 180.0 17_576 17_575 ?
K1 K1 Hg1 90.0 17_575 25_565 ?
K1 K1 Hg1 90.0 17_576 25_565 ?
K1 K1 Sn1 90.0 17_575 25_565 ?
K1 K1 Sn1 90.0 17_576 25_565 ?
Sn1 K1 Hg1 0.0 25_565 25_565 ?
Se1 Hg1 Se1 116.09(10) 17_676 11_654 ?
Se1 Hg1 Se1 96.91(18) 27_465 11_654 ?
Se1 Hg1 Se1 116.09(10) . 11_654 ?
Se1 Hg1 Se1 116.10(10) 17_676 27_465 ?
Se1 Hg1 Se1 96.91(18) 17_676 . ?
Se1 Hg1 Se1 116.09(10) 27_465 . ?
Se1 Hg1 K1 58.05(5) 17_676 1_655 ?
Se1 Hg1 K1 121.95(5) 11_654 . ?
Se1 Hg1 K1 121.95(5) 27_465 1_655 ?
Se1 Hg1 K1 121.95(5) 17_676 . ?
Se1 Hg1 K1 58.05(5) . . ?
Se1 Hg1 K1 58.05(5) 27_465 . ?
Se1 Hg1 K1 58.05(5) 27_465 25_575 ?
Se1 Hg1 K1 121.95(5) . 25_575 ?
Se1 Hg1 K1 121.95(5) 11_654 25_575 ?
Se1 Hg1 K1 121.95(5) . 1_655 ?
Se1 Hg1 K1 58.05(5) 17_676 25_575 ?
Se1 Hg1 K1 58.05(5) 11_654 1_655 ?
Se1 Hg1 K1 58.05(5) 11_654 25_565 ?
Se1 Hg1 K1 121.95(5) 17_676 25_565 ?
Se1 Hg1 K1 58.05(5) . 25_565 ?
Se1 Hg1 K1 121.95(5) 27_465 25_565 ?
Se1 Hg1 Hg1 48.45(9) 27_465 17_675 ?
Se1 Hg1 Hg1 131.54(9) 17_676 17_675 ?
Se1 Hg1 Hg1 48.45(9) 17_676 17_676 ?
Se1 Hg1 Hg1 131.55(9) . 17_675 ?
Se1 Hg1 Hg1 48.46(9) . 17_676 ?
Se1 Hg1 Hg1 131.55(9) 11_654 17_676 ?
Se1 Hg1 Hg1 48.46(9) 11_654 17_675 ?
Se1 Hg1 Hg1 131.54(9) 27_465 17_676 ?
K1 Hg1 K1 180.0 . 1_655 ?
K1 Hg1 K1 90.0 25_565 1_655 ?
K1 Hg1 K1 90.0 . 25_575 ?
K1 Hg1 K1 90.0 1_655 25_575 ?
K1 Hg1 K1 180.0 25_565 25_575 ?
K1 Hg1 K1 90.0 25_565 . ?
Hg1 Hg1 K1 90.0 17_675 25_575 ?
Hg1 Hg1 K1 90.0 17_676 25_575 ?
Hg1 Hg1 K1 90.0 17_676 . ?
Hg1 Hg1 K1 90.0 17_676 25_565 ?
Hg1 Hg1 K1 90.0 17_675 1_655 ?
Hg1 Hg1 K1 90.0 17_675 25_565 ?
Hg1 Hg1 K1 90.0 17_676 1_655 ?
Hg1 Hg1 K1 90.0 17_675 . ?
Hg1 Hg1 Hg1 180.0 17_676 17_675 ?
Se1 Sn1 Se1 116.09(10) 17_676 11_654 ?
Se1 Sn1 Se1 96.91(18) 27_465 11_654 ?
Se1 Sn1 Se1 116.09(10) . 11_654 ?
Se1 Sn1 Se1 116.10(10) 17_676 27_465 ?
Se1 Sn1 Se1 96.91(18) 17_676 . ?
Se1 Sn1 Se1 116.09(10) 27_465 . ?
Se1 Sn1 K1 58.05(5) 11_654 1_655 ?
Se1 Sn1 K1 121.95(5) . 1_655 ?
Se1 Sn1 K1 121.95(5) 27_465 1_655 ?
Se1 Sn1 K1 58.05(5) 17_676 1_655 ?
Se1 Sn1 K1 121.95(5) . 25_575 ?
Se1 Sn1 K1 121.95(5) 11_654 25_575 ?
Se1 Sn1 K1 58.05(5) 27_465 25_575 ?
Se1 Sn1 K1 58.05(5) 17_676 25_575 ?
Se1 Sn1 K1 121.95(5) 17_676 . ?
Se1 Sn1 K1 121.95(5) 27_465 25_565 ?
Se1 Sn1 K1 58.05(5) 11_654 25_565 ?
Se1 Sn1 K1 58.05(5) . 25_565 ?
Se1 Sn1 K1 121.95(5) 17_676 25_565 ?
Se1 Sn1 K1 121.95(5) 11_654 . ?
Se1 Sn1 K1 58.05(5) 27_465 . ?
Se1 Sn1 K1 58.05(5) . . ?
K1 Sn1 K1 90.0 1_655 25_575 ?
K1 Sn1 K1 90.0 . 25_575 ?
K1 Sn1 K1 180.0 25_565 25_575 ?
K1 Sn1 K1 90.0 25_565 . ?
K1 Sn1 K1 90.0 25_565 1_655 ?
K1 Sn1 K1 180.0 . 1_655 ?

loop_
_geom_bond_atom_site_label_1
_geom_bond_atom_site_label_2
_geom_bond_distance
_geom_bond_site_symmetry_2
_geom_bond_publ_flag
Se1 K1 3.4513(16) 9_545 ?
Se1 K1 3.4513(16) 25_565 ?
Se1 K1 3.4513(16) 17_576 ?
Se1 K1 3.4513(16) . ?
Se1 Hg1 2.620(5) 17_676 ?
Se1 Hg1 2.620(5) . ?
Se1 Sn1 2.620(5) . ?
Se1 Sn1 2.620(5) 17_676 ?
K1 Se1 3.4513(16) 9_454 ?
K1 Se1 3.4513(16) 25_565 ?
K1 Se1 3.4513(16) 19_466 ?
K1 Se1 3.4513(16) 3_665 ?
K1 Se1 3.4512(16) 27_465 ?
K1 Se1 3.4512(16) 17_576 ?
K1 Se1 3.4513(16) 11_554 ?
K1 K1 3.4751(4) 17_575 ?
K1 K1 3.4751(4) 17_576 ?
K1 Hg1 4.0265(3) 25_565 ?
K1 Sn1 4.0265(3) 25_565 ?
Hg1 Se1 2.620(5) 11_654 ?
Hg1 Se1 2.620(5) 27_465 ?
Hg1 Se1 2.620(5) 17_676 ?
Hg1 K1 4.0266(3) 1_655 ?
Hg1 K1 4.0266(3) 25_575 ?
Hg1 K1 4.0265(3) 25_565 ?
Hg1 Hg1 3.4751(4) 17_676 ?
Hg1 Hg1 3.4751(4) 17_675 ?
Sn1 Se1 2.620(5) 11_654 ?
Sn1 Se1 2.620(5) 27_465 ?
Sn1 Se1 2.620(5) 17_676 ?
Sn1 K1 4.0266(3) 25_575 ?
Sn1 K1 4.0266(3) 1_655 ?
Sn1 K1 4.0265(3) 25_565 ?

loop_
_geom_torsion_atom_site_label_1
_geom_torsion_atom_site_label_2
_geom_torsion_atom_site_label_3
_geom_torsion_atom_site_label_4
_geom_torsion
_geom_torsion_site_symmetry_1
_geom_torsion_site_symmetry_2
_geom_torsion_site_symmetry_3
_geom_torsion_site_symmetry_4
_geom_torsion_publ_flag
Se1 K1 Hg1 Se1 -18.06(13) 9_454 . . 27_465 ?
Se1 K1 Hg1 Se1 -84.76(4) 3_665 . . 27_465 ?
Se1 K1 Hg1 Se1 180.0 . . . 27_465 ?
Se1 K1 Hg1 Se1 180.0 27_465 . . . ?
Se1 K1 Hg1 Se1 161.94(13) 19_466 . . 27_465 ?
Se1 K1 Hg1 Se1 95.24(4) 25_565 . . 27_465 ?
Se1 K1 Hg1 Se1 77.18(17) 11_554 . . 27_465 ?
Se1 K1 Hg1 Se1 84.76(4) 9_454 . . 17_676 ?
Se1 K1 Hg1 Se1 18.06(13) 3_665 . . 17_676 ?
Se1 K1 Hg1 Se1 -77.18(17) . . . 17_676 ?
Se1 K1 Hg1 Se1 -102.82(17) 17_576 . . 27_465 ?
Se1 K1 Hg1 Se1 -95.24(4) 19_466 . . 17_676 ?
Se1 K1 Hg1 Se1 -161.94(13) 25_565 . . 17_676 ?
Se1 K1 Hg1 Se1 84.76(4) 19_466 . . 11_654 ?
Se1 K1 Hg1 Se1 161.94(13) 9_454 . . . ?
Se1 K1 Hg1 Se1 -84.76(4) 25_565 . . . ?
Se1 K1 Hg1 Se1 -18.06(13) 19_466 . . . ?
Se1 K1 Hg1 Se1 77.18(17) 17_576 . . . ?
Se1 K1 Hg1 Se1 -102.82(17) 11_554 . . . ?
Se1 K1 Hg1 Se1 95.24(4) 3_665 . . . ?
Se1 K1 Hg1 Se1 -77.18(17) 27_465 . . 11_654 ?
Se1 K1 Hg1 Se1 -161.94(13) 3_665 . . 11_654 ?
Se1 K1 Hg1 Se1 -95.24(4) 9_454 . . 11_654 ?
Se1 K1 Hg1 Se1 18.06(13) 25_565 . . 11_654 ?
Se1 K1 Hg1 Se1 180.0 17_576 . . 11_654 ?
Se1 K1 Hg1 Se1 0.0 11_554 . . 11_654 ?
Se1 K1 Hg1 Se1 102.82(17) . . . 11_654 ?
Se1 K1 Hg1 Se1 102.82(17) 27_465 . . 17_676 ?
Se1 K1 Hg1 Se1 0.0 17_576 . . 17_676 ?
Se1 K1 Hg1 Se1 180.0 11_554 . . 17_676 ?
Se1 K1 Hg1 K1 -146.65(4) 19_466 . . 1_655 ?
Se1 K1 Hg1 K1 51.41(9) 27_465 . . 25_575 ?
Se1 K1 Hg1 K1 -51.41(9) 17_576 . . 25_575 ?
Se1 K1 Hg1 K1 -33.35(4) 3_665 . . 1_655 ?
Se1 K1 Hg1 K1 33.35(4) 9_454 . . 1_655 ?
Se1 K1 Hg1 K1 146.65(4) 25_565 . . 1_655 ?
Se1 K1 Hg1 K1 33.35(4) 9_454 . . 25_575 ?
Se1 K1 Hg1 K1 146.65(4) 25_565 . . 25_575 ?
Se1 K1 Hg1 K1 -146.65(4) 19_466 . . 25_575 ?
Se1 K1 Hg1 K1 128.59(9) 11_554 . . 25_575 ?
Se1 K1 Hg1 K1 -128.59(9) . . . 25_575 ?
Se1 K1 Hg1 K1 -33.35(4) 3_665 . . 25_575 ?
Se1 K1 Hg1 K1 51.41(9) . . . 25_565 ?
Se1 K1 Hg1 K1 146.65(4) 3_665 . . 25_565 ?
Se1 K1 Hg1 K1 -146.65(4) 9_454 . . 25_565 ?
Se1 K1 Hg1 K1 -128.59(9) 27_465 . . 25_565 ?
Se1 K1 Hg1 K1 128.59(9) 17_576 . . 25_565 ?
Se1 K1 Hg1 K1 -51.41(9) 11_554 . . 25_565 ?
Se1 K1 Hg1 K1 -51.41(9) 17_576 . . 1_655 ?
Se1 K1 Hg1 K1 128.59(9) 11_554 . . 1_655 ?
Se1 K1 Hg1 K1 -128.59(9) . . . 1_655 ?
Se1 K1 Hg1 K1 -33.35(4) 25_565 . . 25_565 ?
Se1 K1 Hg1 K1 33.35(4) 19_466 . . 25_565 ?
Se1 K1 Hg1 K1 51.41(9) 27_465 . . 1_655 ?
Se1 K1 Hg1 Hg1 38.59(9) 11_554 . . 17_675 ?
Se1 K1 Hg1 Hg1 141.41(9) . . . 17_675 ?
Se1 K1 Hg1 Hg1 -141.41(9) 17_576 . . 17_675 ?
Se1 K1 Hg1 Hg1 -38.59(9) 27_465 . . 17_675 ?
Se1 K1 Hg1 Hg1 56.65(4) 25_565 . . 17_675 ?
Se1 K1 Hg1 Hg1 123.35(4) 19_466 . . 17_675 ?
Se1 K1 Hg1 Hg1 -56.65(4) 9_454 . . 17_675 ?
Se1 K1 Hg1 Hg1 -123.35(4) 3_665 . . 17_675 ?
Se1 K1 Hg1 Hg1 -38.59(9) . . . 17_676 ?
Se1 K1 Hg1 Hg1 -141.41(9) 11_554 . . 17_676 ?
Se1 K1 Hg1 Hg1 141.41(9) 27_465 . . 17_676 ?
Se1 K1 Hg1 Hg1 38.59(9) 17_576 . . 17_676 ?
Se1 K1 Hg1 Hg1 -56.65(4) 19_466 . . 17_676 ?
Se1 K1 Hg1 Hg1 -123.35(4) 25_565 . . 17_676 ?
Se1 K1 Hg1 Hg1 56.65(4) 3_665 . . 17_676 ?
Se1 K1 Hg1 Hg1 123.35(4) 9_454 . . 17_676 ?
Se1 K1 Sn1 Se1 -102.82(17) 11_554 . . . ?
Se1 K1 Sn1 Se1 95.24(4) 3_665 . . . ?
Se1 K1 Sn1 Se1 161.94(13) 9_454 . . . ?
Se1 K1 Sn1 Se1 161.94(13) 19_466 . . 27_465 ?
Se1 K1 Sn1 Se1 180.0 27_465 . . . ?
Se1 K1 Sn1 Se1 77.18(17) 17_576 . . . ?
Se1 K1 Sn1 Se1 -84.76(4) 25_565 . . . ?
Se1 K1 Sn1 Se1 0.0 11_554 . . 11_654 ?
Se1 K1 Sn1 Se1 102.82(17) . . . 11_654 ?
Se1 K1 Sn1 Se1 -161.94(13) 3_665 . . 11_654 ?
Se1 K1 Sn1 Se1 -18.06(13) 19_466 . . . ?
Se1 K1 Sn1 Se1 -77.18(17) 27_465 . . 11_654 ?
Se1 K1 Sn1 Se1 180.0 17_576 . . 11_654 ?
Se1 K1 Sn1 Se1 95.24(4) 25_565 . . 27_465 ?
Se1 K1 Sn1 Se1 -77.18(17) . . . 17_676 ?
Se1 K1 Sn1 Se1 18.06(13) 3_665 . . 17_676 ?
Se1 K1 Sn1 Se1 84.76(4) 9_454 . . 17_676 ?
Se1 K1 Sn1 Se1 102.82(17) 27_465 . . 17_676 ?
Se1 K1 Sn1 Se1 0.0 17_576 . . 17_676 ?
Se1 K1 Sn1 Se1 180.0 11_554 . . 17_676 ?
Se1 K1 Sn1 Se1 -161.94(13) 25_565 . . 17_676 ?
Se1 K1 Sn1 Se1 180.0 . . . 27_465 ?
Se1 K1 Sn1 Se1 -84.76(4) 3_665 . . 27_465 ?
Se1 K1 Sn1 Se1 -18.06(13) 9_454 . . 27_465 ?
Se1 K1 Sn1 Se1 -95.24(4) 19_466 . . 17_676 ?
Se1 K1 Sn1 Se1 -102.82(17) 17_576 . . 27_465 ?
Se1 K1 Sn1 Se1 77.18(17) 11_554 . . 27_465 ?
Se1 K1 Sn1 Se1 84.76(4) 19_466 . . 11_654 ?
Se1 K1 Sn1 Se1 18.06(13) 25_565 . . 11_654 ?
Se1 K1 Sn1 Se1 -95.24(4) 9_454 . . 11_654 ?
Se1 K1 Sn1 K1 -146.65(4) 19_466 . . 1_655 ?
Se1 K1 Sn1 K1 51.41(9) 27_465 . . 25_575 ?
Se1 K1 Sn1 K1 -51.41(9) 17_576 . . 25_575 ?
Se1 K1 Sn1 K1 -33.35(4) 3_665 . . 1_655 ?
Se1 K1 Sn1 K1 33.35(4) 9_454 . . 1_655 ?
Se1 K1 Sn1 K1 146.65(4) 25_565 . . 1_655 ?
Se1 K1 Sn1 K1 33.35(4) 9_454 . . 25_575 ?
Se1 K1 Sn1 K1 146.65(4) 25_565 . . 25_575 ?
Se1 K1 Sn1 K1 -146.65(4) 19_466 . . 25_575 ?
Se1 K1 Sn1 K1 128.59(9) 11_554 . . 25_575 ?
Se1 K1 Sn1 K1 -128.59(9) . . . 25_575 ?
Se1 K1 Sn1 K1 -33.35(4) 3_665 . . 25_575 ?
Se1 K1 Sn1 K1 51.41(9) . . . 25_565 ?
Se1 K1 Sn1 K1 146.65(4) 3_665 . . 25_565 ?
Se1 K1 Sn1 K1 -146.65(4) 9_454 . . 25_565 ?
Se1 K1 Sn1 K1 -128.59(9) 27_465 . . 25_565 ?
Se1 K1 Sn1 K1 128.59(9) 17_576 . . 25_565 ?
Se1 K1 Sn1 K1 -51.41(9) 11_554 . . 25_565 ?
Se1 K1 Sn1 K1 -51.41(9) 17_576 . . 1_655 ?
Se1 K1 Sn1 K1 128.59(9) 11_554 . . 1_655 ?
Se1 K1 Sn1 K1 -128.59(9) . . . 1_655 ?
Se1 K1 Sn1 K1 -33.35(4) 25_565 . . 25_565 ?
Se1 K1 Sn1 K1 33.35(4) 19_466 . . 25_565 ?
Se1 K1 Sn1 K1 51.41(9) 27_465 . . 1_655 ?
K1 Se1 K1 Se1 180.0 9_545 . . 9_454 ?
K1 Se1 K1 Se1 0.0 25_565 . . 25_565 ?
K1 Se1 K1 Se1 -112.82(13) 25_565 . . 9_454 ?
K1 Se1 K1 Se1 144.37(5) 9_545 . . 3_665 ?
K1 Se1 K1 Se1 98.91(6) 17_576 . . 9_454 ?
K1 Se1 K1 Se1 17.81(7) 9_545 . . 19_466 ?
K1 Se1 K1 Se1 85.0(2) 25_565 . . 19_466 ?
K1 Se1 K1 Se1 -148.27(19) 17_576 . . 25_565 ?
K1 Se1 K1 Se1 -67.18(13) 9_545 . . 25_565 ?
K1 Se1 K1 Se1 148.27(19) 25_565 . . 17_576 ?
K1 Se1 K1 Se1 133.79(12) 17_576 . . 27_465 ?
K1 Se1 K1 Se1 -77.94(7) 25_565 . . 27_465 ?
K1 Se1 K1 Se1 -145.12(7) 9_545 . . 27_465 ?
K1 Se1 K1 Se1 81.09(6) 9_545 . . 17_576 ?
K1 Se1 K1 Se1 -148.45(18) 25_565 . . 3_665 ?
K1 Se1 K1 Se1 -104.81(7) 17_576 . . 11_554 ?
K1 Se1 K1 Se1 0.0 17_576 . . 17_576 ?
K1 Se1 K1 Se1 43.46(12) 25_565 . . 11_554 ?
K1 Se1 K1 K1 -98.91(6) 9_545 . . 17_575 ?
K1 Se1 K1 K1 -31.73(19) 25_565 . . 17_575 ?
K1 Se1 K1 K1 81.09(6) 9_545 . . 17_576 ?
K1 Se1 K1 K1 148.27(19) 25_565 . . 17_576 ?
K1 Se1 K1 K1 180.0 17_576 . . 17_575 ?
K1 Se1 K1 Hg1 43.46(12) 25_565 . . 25_565 ?
K1 Se1 K1 Hg1 -104.81(7) 17_576 . . 25_565 ?
K1 Se1 K1 Hg1 -23.718(18) 9_545 . . 25_565 ?
K1 Se1 K1 Sn1 43.46(12) 25_565 . . 25_565 ?
K1 Se1 K1 Sn1 -23.718(18) 9_545 . . 25_565 ?
K1 Se1 K1 Sn1 -104.81(7) 17_576 . . 25_565 ?
K1 Se1 Hg1 Se1 -75.95(13) 9_545 . . 17_676 ?
K1 Se1 Hg1 Se1 0.0 25_565 . . 11_654 ?
K1 Se1 Hg1 Se1 47.60(8) 9_545 . . 11_654 ?
K1 Se1 Hg1 Se1 0.0 . . . 27_465 ?
K1 Se1 Hg1 Se1 123.55(5) . . . 17_676 ?
K1 Se1 Hg1 Se1 -47.60(8) 17_576 . . 27_465 ?
K1 Se1 Hg1 Se1 -112.90(9) . . . 11_654 ?
K1 Se1 Hg1 Se1 -160.50(18) 17_576 . . 11_654 ?
K1 Se1 Hg1 Se1 -123.55(5) 25_565 . . 17_676 ?
K1 Se1 Hg1 Se1 75.95(13) 17_576 . . 17_676 ?
K1 Se1 Hg1 Se1 112.89(9) 25_565 . . 27_465 ?
K1 Se1 Hg1 Se1 160.50(18) 9_545 . . 27_465 ?
K1 Se1 Hg1 K1 -67.11(9) 25_565 . . 1_655 ?
K1 Se1 Hg1 K1 67.11(9) . . . 25_575 ?
K1 Se1 Hg1 K1 -132.40(8) 9_545 . . 25_575 ?
K1 Se1 Hg1 K1 180.0 25_565 . . 25_575 ?
K1 Se1 Hg1 K1 19.50(18) 17_576 . . 25_575 ?
K1 Se1 Hg1 K1 -19.50(18) 9_545 . . 1_655 ?
K1 Se1 Hg1 K1 180.0 . . . 1_655 ?
K1 Se1 Hg1 K1 132.40(8) 17_576 . . 1_655 ?
K1 Se1 Hg1 K1 112.89(9) 25_565 . . . ?
K1 Se1 Hg1 K1 160.50(18) 9_545 . . . ?
K1 Se1 Hg1 K1 -47.60(8) 17_576 . . . ?
K1 Se1 Hg1 K1 47.60(8) 9_545 . . 25_565 ?
K1 Se1 Hg1 K1 -112.89(9) . . . 25_565 ?
K1 Se1 Hg1 K1 -160.50(18) 17_576 . . 25_565 ?
K1 Se1 Hg1 Hg1 104.05(13) 9_545 . . 17_675 ?
K1 Se1 Hg1 Hg1 56.45(5) 25_565 . . 17_675 ?
K1 Se1 Hg1 Hg1 -104.05(13) 17_576 . . 17_675 ?
K1 Se1 Hg1 Hg1 -56.45(5) . . . 17_675 ?
K1 Se1 Hg1 Hg1 -75.95(13) 9_545 . . 17_676 ?
K1 Se1 Hg1 Hg1 -123.55(5) 25_565 . . 17_676 ?
K1 Se1 Hg1 Hg1 123.55(5) . . . 17_676 ?
K1 Se1 Hg1 Hg1 75.95(13) 17_576 . . 17_676 ?
K1 Se1 Sn1 Se1 -112.90(9) . . . 11_654 ?
K1 Se1 Sn1 Se1 -160.50(18) 17_576 . . 11_654 ?
K1 Se1 Sn1 Se1 123.55(5) . . . 17_676 ?
K1 Se1 Sn1 Se1 75.95(13) 17_576 . . 17_676 ?
K1 Se1 Sn1 Se1 112.89(9) 25_565 . . 27_465 ?
K1 Se1 Sn1 Se1 160.50(18) 9_545 . . 27_465 ?
K1 Se1 Sn1 Se1 0.0 . . . 27_465 ?
K1 Se1 Sn1 Se1 47.60(8) 9_545 . . 11_654 ?
K1 Se1 Sn1 Se1 -123.55(5) 25_565 . . 17_676 ?
K1 Se1 Sn1 Se1 -75.95(13) 9_545 . . 17_676 ?
K1 Se1 Sn1 Se1 0.0 25_565 . . 11_654 ?
K1 Se1 Sn1 Se1 -47.60(8) 17_576 . . 27_465 ?
K1 Se1 Sn1 K1 160.50(18) 9_545 . . . ?
K1 Se1 Sn1 K1 -47.60(8) 17_576 . . . ?
K1 Se1 Sn1 K1 -67.11(9) 25_565 . . 1_655 ?
K1 Se1 Sn1 K1 112.89(9) 25_565 . . . ?
K1 Se1 Sn1 K1 47.60(8) 9_545 . . 25_565 ?
K1 Se1 Sn1 K1 -112.89(9) . . . 25_565 ?
K1 Se1 Sn1 K1 -160.50(18) 17_576 . . 25_565 ?
K1 Se1 Sn1 K1 -132.40(8) 9_545 . . 25_575 ?
K1 Se1 Sn1 K1 67.11(9) . . . 25_575 ?
K1 Se1 Sn1 K1 19.50(18) 17_576 . . 25_575 ?
K1 Se1 Sn1 K1 180.0 25_565 . . 25_575 ?
K1 Se1 Sn1 K1 -19.50(18) 9_545 . . 1_655 ?
K1 Se1 Sn1 K1 180.0 . . . 1_655 ?
K1 Se1 Sn1 K1 132.40(8) 17_576 . . 1_655 ?
K1 K1 Hg1 Se1 38.59(9) 17_576 . . . ?
K1 K1 Hg1 Se1 -141.41(9) 17_576 . . 27_465 ?
K1 K1 Hg1 Se1 141.41(9) 17_575 . . 17_676 ?
K1 K1 Hg1 Se1 -38.59(9) 17_576 . . 17_676 ?
K1 K1 Hg1 Se1 -141.41(9) 17_575 . . . ?
K1 K1 Hg1 Se1 141.41(9) 17_576 . . 11_654 ?
K1 K1 Hg1 Se1 38.59(9) 17_575 . . 27_465 ?
K1 K1 Hg1 Se1 -38.59(9) 17_575 . . 11_654 ?
K1 K1 Hg1 K1 90.0 17_576 . . 25_565 ?
K1 K1 Hg1 K1 -90.0 17_575 . . 25_565 ?
K1 K1 Hg1 K1 90.0 17_575 . . 25_575 ?
K1 K1 Hg1 K1 -90.0 17_576 . . 25_575 ?
K1 K1 Hg1 K1 -90.0 17_576 . . 1_655 ?
K1 K1 Hg1 K1 90.0 17_575 . . 1_655 ?
K1 K1 Hg1 Hg1 180.0 17_576 . . 17_675 ?
K1 K1 Hg1 Hg1 180.0 17_575 . . 17_676 ?
K1 K1 Hg1 Hg1 0.0 17_576 . . 17_676 ?
K1 K1 Hg1 Hg1 0.0 17_575 . . 17_675 ?
K1 K1 Sn1 Se1 38.59(9) 17_576 . . . ?
K1 K1 Sn1 Se1 38.59(9) 17_575 . . 27_465 ?
K1 K1 Sn1 Se1 141.41(9) 17_576 . . 11_654 ?
K1 K1 Sn1 Se1 -141.41(9) 17_576 . . 27_465 ?
K1 K1 Sn1 Se1 -38.59(9) 17_575 . . 11_654 ?
K1 K1 Sn1 Se1 -141.41(9) 17_575 . . . ?
K1 K1 Sn1 Se1 141.41(9) 17_575 . . 17_676 ?
K1 K1 Sn1 Se1 -38.59(9) 17_576 . . 17_676 ?
K1 K1 Sn1 K1 -90.0 17_576 . . 1_655 ?
K1 K1 Sn1 K1 -90.0 17_575 . . 25_565 ?
K1 K1 Sn1 K1 -90.0 17_576 . . 25_575 ?
K1 K1 Sn1 K1 90.0 17_575 . . 25_575 ?
K1 K1 Sn1 K1 90.0 17_575 . . 1_655 ?
K1 K1 Sn1 K1 90.0 17_576 . . 25_565 ?
Hg1 Se1 K1 Se1 -120.45(8) 17_676 . . 19_466 ?
Hg1 Se1 K1 Se1 -161.98(16) 17_676 . . 11_554 ?
Hg1 Se1 K1 Se1 -70.51(11) . . . 3_665 ?
Hg1 Se1 K1 Se1 6.11(10) 17_676 . . 3_665 ?
Hg1 Se1 K1 Se1 41.74(14) 17_676 . . 9_454 ?
Hg1 Se1 K1 Se1 121.40(5) . . . 11_554 ?
Hg1 Se1 K1 Se1 -34.88(7) . . . 9_454 ?
Hg1 Se1 K1 Se1 0.0 . . . 27_465 ?
Hg1 Se1 K1 Se1 77.94(7) . . . 25_565 ?
Hg1 Se1 K1 Se1 76.6(2) 17_676 . . 27_465 ?
Hg1 Se1 K1 Se1 -133.79(12) . . . 17_576 ?
Hg1 Se1 K1 Se1 154.6(3) 17_676 . . 25_565 ?
Hg1 Se1 K1 Se1 162.93(13) . . . 19_466 ?
Hg1 Se1 K1 Se1 -57.17(9) 17_676 . . 17_576 ?
Hg1 Se1 K1 K1 46.21(12) . . . 17_575 ?
Hg1 Se1 K1 K1 -133.79(12) . . . 17_576 ?
Hg1 Se1 K1 K1 122.83(9) 17_676 . . 17_575 ?
Hg1 Se1 K1 K1 -57.17(9) 17_676 . . 17_576 ?
Hg1 Se1 K1 Hg1 121.40(5) . . . 25_565 ?
Hg1 Se1 K1 Hg1 -161.98(16) 17_676 . . 25_565 ?
Hg1 Se1 K1 Sn1 121.40(5) . . . 25_565 ?
Hg1 Se1 K1 Sn1 -161.98(16) 17_676 . . 25_565 ?
Hg1 Se1 Hg1 Se1 123.55(5) 17_676 . . 11_654 ?
Hg1 Se1 Hg1 Se1 0.0 17_676 . . 17_676 ?
Hg1 Se1 Hg1 Se1 -123.55(5) 17_676 . . 27_465 ?
Hg1 Se1 Hg1 K1 123.55(5) 17_676 . . 25_565 ?
Hg1 Se1 Hg1 K1 -56.45(5) 17_676 . . 25_575 ?
Hg1 Se1 Hg1 K1 -123.55(5) 17_676 . . . ?
Hg1 Se1 Hg1 K1 56.45(5) 17_676 . . 1_655 ?
Hg1 Se1 Hg1 Hg1 180.0 17_676 . . 17_675 ?
Hg1 Se1 Sn1 Se1 0.000(13) . . . 11_654 ?
Hg1 Se1 Sn1 Se1 -123.55(5) 17_676 . . 27_465 ?
Hg1 Se1 Sn1 Se1 0.00(9) . . . 27_465 ?
Hg1 Se1 Sn1 Se1 0.0 17_676 . . 17_676 ?
Hg1 Se1 Sn1 Se1 0(100) . . . 17_676 ?
Hg1 Se1 Sn1 Se1 123.55(5) 17_676 . . 11_654 ?
Hg1 Se1 Sn1 K1 0.000(3) . . . 1_655 ?
Hg1 Se1 Sn1 K1 56.45(5) 17_676 . . 1_655 ?
Hg1 Se1 Sn1 K1 0.000(3) . . . . ?
Hg1 Se1 Sn1 K1 0(100) . . . 25_565 ?
Hg1 Se1 Sn1 K1 -123.55(5) 17_676 . . . ?
Hg1 Se1 Sn1 K1 123.55(5) 17_676 . . 25_565 ?
Hg1 Se1 Sn1 K1 0(100) . . . 25_575 ?
Hg1 Se1 Sn1 K1 -56.45(5) 17_676 . . 25_575 ?
Hg1 K1 Hg1 Se1 51.41(9) 25_565 . . 11_654 ?
Hg1 K1 Hg1 Se1 -128.59(9) 25_565 . . 17_676 ?
Hg1 K1 Hg1 Se1 -51.41(9) 25_565 . . . ?
Hg1 K1 Hg1 Se1 128.59(9) 25_565 . . 27_465 ?
Hg1 K1 Hg1 K1 180.0 25_565 . . 25_575 ?
Hg1 K1 Hg1 K1 0.0 25_565 . . 25_565 ?
Hg1 K1 Hg1 K1 180.0 25_565 . . 1_655 ?
Hg1 K1 Hg1 Hg1 -90.0 25_565 . . 17_676 ?
Hg1 K1 Hg1 Hg1 90.0 25_565 . . 17_675 ?
Hg1 K1 Sn1 Se1 51.41(9) 25_565 . . 11_654 ?
Hg1 K1 Sn1 Se1 128.59(9) 25_565 . . 27_465 ?
Hg1 K1 Sn1 Se1 -128.59(9) 25_565 . . 17_676 ?
Hg1 K1 Sn1 Se1 -51.41(9) 25_565 . . . ?
Hg1 K1 Sn1 K1 0.0 25_565 . . 25_565 ?
Hg1 K1 Sn1 K1 180.0 25_565 . . 1_655 ?
Hg1 K1 Sn1 K1 180.0 25_565 . . 25_575 ?
Sn1 Se1 K1 Se1 6.11(10) 17_676 . . 3_665 ?
Sn1 Se1 K1 Se1 162.93(13) . . . 19_466 ?
Sn1 Se1 K1 Se1 121.40(5) . . . 11_554 ?
Sn1 Se1 K1 Se1 -34.88(7) . . . 9_454 ?
Sn1 Se1 K1 Se1 154.6(3) 17_676 . . 25_565 ?
Sn1 Se1 K1 Se1 77.94(7) . . . 25_565 ?
Sn1 Se1 K1 Se1 -161.98(16) 17_676 . . 11_554 ?
Sn1 Se1 K1 Se1 -70.51(11) . . . 3_665 ?
Sn1 Se1 K1 Se1 76.6(2) 17_676 . . 27_465 ?
Sn1 Se1 K1 Se1 -133.79(12) . . . 17_576 ?
Sn1 Se1 K1 Se1 -57.17(9) 17_676 . . 17_576 ?
Sn1 Se1 K1 Se1 41.74(14) 17_676 . . 9_454 ?
Sn1 Se1 K1 Se1 -120.45(8) 17_676 . . 19_466 ?
Sn1 Se1 K1 Se1 0.0 . . . 27_465 ?
Sn1 Se1 K1 K1 -133.79(12) . . . 17_576 ?
Sn1 Se1 K1 K1 -57.17(9) 17_676 . . 17_576 ?
Sn1 Se1 K1 K1 46.21(12) . . . 17_575 ?
Sn1 Se1 K1 K1 122.83(9) 17_676 . . 17_575 ?
Sn1 Se1 K1 Hg1 121.40(5) . . . 25_565 ?
Sn1 Se1 K1 Hg1 -161.98(16) 17_676 . . 25_565 ?
Sn1 Se1 K1 Sn1 -161.98(16) 17_676 . . 25_565 ?
Sn1 Se1 K1 Sn1 121.40(5) . . . 25_565 ?
Sn1 Se1 Hg1 Se1 0(100) . . . 17_676 ?
Sn1 Se1 Hg1 Se1 0.000(13) . . . 11_654 ?
Sn1 Se1 Hg1 Se1 123.55(5) 17_676 . . 11_654 ?
Sn1 Se1 Hg1 Se1 0.00(9) . . . 27_465 ?
Sn1 Se1 Hg1 Se1 -123.55(5) 17_676 . . 27_465 ?
Sn1 Se1 Hg1 Se1 0.0 17_676 . . 17_676 ?
Sn1 Se1 Hg1 K1 0.000(3) . . . . ?
Sn1 Se1 Hg1 K1 0(100) . . . 25_565 ?
Sn1 Se1 Hg1 K1 -123.55(5) 17_676 . . . ?
Sn1 Se1 Hg1 K1 123.55(5) 17_676 . . 25_565 ?
Sn1 Se1 Hg1 K1 -56.45(5) 17_676 . . 25_575 ?
Sn1 Se1 Hg1 K1 0(100) . . . 25_575 ?
Sn1 Se1 Hg1 K1 0.000(3) . . . 1_655 ?
Sn1 Se1 Hg1 K1 56.45(5) 17_676 . . 1_655 ?
Sn1 Se1 Hg1 Hg1 180.0 17_676 . . 17_675 ?
Sn1 Se1 Hg1 Hg1 0.00(5) . . . 17_675 ?
Sn1 Se1 Hg1 Hg1 0.0 17_676 . . 17_676 ?
Sn1 Se1 Hg1 Hg1 0.00(5) . . . 17_676 ?
Sn1 Se1 Sn1 Se1 123.55(5) 17_676 . . 11_654 ?
Sn1 Se1 Sn1 Se1 -123.55(5) 17_676 . . 27_465 ?
Sn1 Se1 Sn1 Se1 0.0 17_676 . . 17_676 ?
Sn1 Se1 Sn1 K1 56.45(5) 17_676 . . 1_655 ?
Sn1 Se1 Sn1 K1 -123.55(5) 17_676 . . . ?
Sn1 Se1 Sn1 K1 123.55(5) 17_676 . . 25_565 ?
Sn1 Se1 Sn1 K1 -56.45(5) 17_676 . . 25_575 ?
Sn1 K1 Hg1 Se1 51.41(9) 25_565 . . 11_654 ?
Sn1 K1 Hg1 Se1 -128.59(9) 25_565 . . 17_676 ?
Sn1 K1 Hg1 Se1 128.59(9) 25_565 . . 27_465 ?
Sn1 K1 Hg1 Se1 -51.41(9) 25_565 . . . ?
Sn1 K1 Hg1 K1 180.0 25_565 . . 25_575 ?
Sn1 K1 Hg1 K1 180.0 25_565 . . 1_655 ?
Sn1 K1 Hg1 K1 0.0 25_565 . . 25_565 ?
Sn1 K1 Hg1 Hg1 90.0 25_565 . . 17_675 ?
Sn1 K1 Hg1 Hg1 -90.0 25_565 . . 17_676 ?
Sn1 K1 Sn1 Se1 128.59(9) 25_565 . . 27_465 ?
Sn1 K1 Sn1 Se1 -128.59(9) 25_565 . . 17_676 ?
Sn1 K1 Sn1 Se1 -51.41(9) 25_565 . . . ?
Sn1 K1 Sn1 Se1 51.41(9) 25_565 . . 11_654 ?
Sn1 K1 Sn1 K1 180.0 25_565 . . 25_575 ?
Sn1 K1 Sn1 K1 0.0 25_565 . . 25_565 ?
Sn1 K1 Sn1 K1 180.0 25_565 . . 1_655 ?
